data_7200671
loop_
_publ_author_name
'Constable, Edwin C.'
'Zhang, Guoqi'
'Housecroft, Catherine E.'
'Neuburger, Markus'
'Schaffner, Silvia'

_publ_section_title
;
 Phase-separated hydrogen-bonded chloride ion--water--oxonium ion
 sheets and protonated
 4&#x2032;-(4-bromophenyl)-2,2&#x2032;:6&#x2032;,2&#x2033;-terpyridine
 stacks, and condensation products of 2-acetylpyridine and
 benzaldehydes revisited
;
_journal_issue 6
_journal_name_full CrystEngComm
_journal_page_first 1014
_journal_paper_doi 10.1039/b819927b
_journal_volume 11
_journal_year 2009
_chemical_formula_moiety 'C37 H27 N5 O3'
_chemical_formula_sum 'C37 H27 N5 O3'
_chemical_formula_weight 589.65
_space_group_IT_number 2
_symmetry_cell_setting triclinic
_symmetry_space_group_name_Hall '-P 1'
_symmetry_space_group_name_H-M 'P -1'
_atom_sites_solution_hydrogens geom
_atom_sites_solution_primary direct
_audit_creation_date 08-05-29
_audit_creation_method CRYSTALS_ver_12.84
_cell_angle_alpha 71.544(2)
_cell_angle_beta 88.809(2)
_cell_angle_gamma 80.093(2)
_cell_formula_units_Z 2
_cell_length_a 9.8089(4)
_cell_length_b 11.1946(4)
_cell_length_c 14.5862(6)
_cell_measurement_reflns_used 0
_cell_measurement_temperature 223
_cell_measurement_theta_max 0
_cell_measurement_theta_min 0
_cell_volume 1495.66(10)
_computing_cell_refinement 'DENZO/SCALEPACK (Otwinowski & Minor, 1997)'
_computing_data_collection 'COLLECT (Nonius, 1997-2001).'
_computing_data_reduction 'DENZO/SCALEPACK (Otwinowski & Minor, 1997)'
_computing_molecular_graphics 'CAMERON (Watkin et al., 1996)'
_computing_publication_material 'CRYSTALS (Betteridge et al., 2003)'
_computing_structure_refinement 'CRYSTALS (Betteridge et al., 2003)'
_computing_structure_solution 'SIR92 (Altomare et al., 1994)'
_diffrn_ambient_temperature 223
_diffrn_measured_fraction_theta_full 0.995
_diffrn_measured_fraction_theta_max 0.993
_diffrn_measurement_device_type 'Nonius KappaCCD'
_diffrn_measurement_method \w/2\q
_diffrn_radiation_monochromator graphite
_diffrn_radiation_type 'Mo K\a'
_diffrn_radiation_wavelength 0.71073
_diffrn_reflns_av_R_equivalents 0.028
_diffrn_reflns_limit_h_max 13
_diffrn_reflns_limit_h_min -13
_diffrn_reflns_limit_k_max 15
_diffrn_reflns_limit_k_min -15
_diffrn_reflns_limit_l_max 20
_diffrn_reflns_limit_l_min -20
_diffrn_reflns_number 53005
_diffrn_reflns_theta_full 29.508
_diffrn_reflns_theta_max 30.111
_diffrn_reflns_theta_min 2.109
_diffrn_standards_number 0
_exptl_absorpt_coefficient_mu 0.085
_exptl_absorpt_correction_T_max 1.00
_exptl_absorpt_correction_T_min 0.99
_exptl_absorpt_correction_type multi-scan
_exptl_absorpt_process_details 'DENZO/SCALEPACK (Otwinowski & Minor, 1997)'
_exptl_crystal_colour colorless
_exptl_crystal_density_diffrn 1.309
_exptl_crystal_description plate
_exptl_crystal_F_000 616
_exptl_crystal_size_max 0.29
_exptl_crystal_size_mid 0.17
_exptl_crystal_size_min 0.04
_refine_diff_density_max 0.31
_refine_diff_density_min -0.21
_refine_ls_extinction_method None
_refine_ls_goodness_of_fit_ref 1.0914
_refine_ls_hydrogen_treatment constr
_refine_ls_matrix_type full
_refine_ls_number_parameters 406
_refine_ls_number_reflns 5817
_refine_ls_number_restraints 0
_refine_ls_R_factor_all 0.0597
_refine_ls_R_factor_gt 0.0418
_refine_ls_shift/su_max 0.000386
_refine_ls_structure_factor_coef F
_refine_ls_weighting_details
;
Method, part 1, Chebychev polynomial, (Watkin, 1994, Prince, 1982)
[weight] = 1.0/[A~0~*T~0~(x)+A~1~*T~1~(x) ... +A~n-1~]*T~n-1~(x)]
where A~i~ are the Chebychev coefficients listed below and x= Fcalc/Fmax
Method = Robust Weighting (Prince, 1982)
W = [weight] * [1-(deltaF/6*sigmaF)^2^]^2^
A~i~ are:
0.601 0.537 0.267
;
_refine_ls_weighting_scheme calc
_refine_ls_wR_factor_all 0.0690
_refine_ls_wR_factor_gt 0.0495
_refine_ls_wR_factor_ref 0.0495
_reflns_limit_h_max 13
_reflns_limit_h_min -13
_reflns_limit_k_max 15
_reflns_limit_k_min -14
_reflns_limit_l_max 20
_reflns_limit_l_min 0
_reflns_number_gt 5817
_reflns_number_total 8757
_reflns_threshold_expression I>3.0\s(I)
_oxford_diffrn_Wilson_B_factor 0.00
_oxford_diffrn_Wilson_scale 0.00
_oxford_refine_ls_scale 0.6335(9)
_oxford_structure_analysis_title 'gq1_223k_0m in P-1'
_cod_data_source_file b819927b.txt
_cod_data_source_block gq1_223k
_cod_depositor_comments
;
The following automatic conversions were performed:
'_symmetry_cell_setting' value 'Triclinic' changed to 'triclinic'
according to '/home/saulius/struct/CIF-dictionaries/cif_core.dic'
dictionary named 'cif_core.dic' version 2.4.1 from 2010-06-29.

Automatic conversion script
Id: cif_fix_enum 1527 2010-12-29 10:47:43Z saulius 
;
_cod_original_sg_symbol_H-M 'P -1 '
_cod_database_code 7200671

loop_
_symmetry_equiv_pos_as_xyz
x,y,z
-x,-y,-z

loop_
_atom_site_label
_atom_site_type_symbol
_atom_site_fract_x
_atom_site_fract_y
_atom_site_fract_z
_atom_site_U_iso_or_equiv
_atom_site_occupancy
_atom_site_adp_type
_atom_site_refinement_flags_posn
_atom_site_refinement_flags_adp
_atom_site_refinement_flags_occupancy
_atom_site_disorder_assembly
_atom_site_disorder_group
_atom_site_attached_hydrogens
O1 O 0.54688(9) 0.62983(9) 0.33540(7) 0.0350 1.0000 Uani . . . . . .
O2 O 0.34808(10) 0.53307(11) 0.46786(7) 0.0418 1.0000 Uani . . . . . .
O3 O 0.38926(10) 0.37793(10) 0.15327(7) 0.0412 1.0000 Uani . . . . . .
N1 N 0.26372(12) 0.73920(11) 0.15785(9) 0.0411 1.0000 Uani . . . . . .
N2 N 0.07271(11) 0.56392(11) 0.30826(8) 0.0351 1.0000 Uani . . . . . .
N3 N 0.14098(17) -0.14051(14) 0.55853(11) 0.0579 1.0000 Uani . . . . . .
N4 N 0.65564(17) 0.11226(13) 0.22967(10) 0.0542 1.0000 Uani . . . . . .
N5 N 1.15591(14) 0.26941(13) -0.05213(10) 0.0496 1.0000 Uani . . . . . .
C1 C 0.45724(11) 0.61443(11) 0.26614(8) 0.0255 1.0000 Uani . . . . . .
C2 C 0.37073(11) 0.50730(10) 0.31197(8) 0.0234 1.0000 Uani . . . . . .
C3 C 0.46403(11) 0.37569(10) 0.35286(8) 0.0235 1.0000 Uani . . . . . .
C4 C 0.56297(11) 0.34073(11) 0.27758(8) 0.0248 1.0000 Uani . . . . . .
C5 C 0.64605(11) 0.45107(11) 0.23294(8) 0.0262 1.0000 Uani . . . . . .
C6 C 0.54934(12) 0.57913(11) 0.18874(8) 0.0276 1.0000 Uani . . . . . .
C7 C 0.35830(13) 0.74043(11) 0.22129(9) 0.0299 1.0000 Uani . . . . . .
C8 C 0.3680(2) 0.84918(15) 0.24544(13) 0.0517 1.0000 Uani . . . . . .
C9 C 0.2706(3) 0.95859(17) 0.20481(17) 0.0705 1.0000 Uani . . . . . .
C10 C 0.1680(2) 0.95579(16) 0.14339(15) 0.0633 1.0000 Uani . . . . . .
C11 C 0.16992(18) 0.84560(15) 0.12086(14) 0.0551 1.0000 Uani . . . . . .
C12 C 0.28919(11) 0.54000(11) 0.39317(8) 0.0263 1.0000 Uani . . . . . .
C13 C 0.13652(11) 0.58561(11) 0.37996(8) 0.0270 1.0000 Uani . . . . . .
C14 C 0.07015(14) 0.64599(14) 0.44214(11) 0.0392 1.0000 Uani . . . . . .
C15 C -0.07171(15) 0.68669(16) 0.42899(14) 0.0513 1.0000 Uani . . . . . .
C16 C -0.13930(14) 0.66657(16) 0.35572(13) 0.0484 1.0000 Uani . . . . . .
C17 C -0.06425(14) 0.60523(16) 0.29738(12) 0.0431 1.0000 Uani . . . . . .
C18 C 0.38336(11) 0.26954(11) 0.39982(8) 0.0249 1.0000 Uani . . . . . .
C19 C 0.26747(13) 0.25216(13) 0.35436(9) 0.0337 1.0000 Uani . . . . . .
C20 C 0.20380(14) 0.14746(13) 0.39584(10) 0.0361 1.0000 Uani . . . . . .
C21 C 0.25311(13) 0.05988(12) 0.48481(9) 0.0324 1.0000 Uani . . . . . .
C22 C 0.18913(16) -0.05118(14) 0.52652(11) 0.0412 1.0000 Uani . . . . . .
C23 C 0.36358(13) 0.07904(12) 0.53314(9) 0.0329 1.0000 Uani . . . . . .
C24 C 0.42803(12) 0.18298(12) 0.49043(8) 0.0290 1.0000 Uani . . . . . .
C25 C 0.49284(13) 0.31080(11) 0.19756(8) 0.0289 1.0000 Uani . . . . . .
C26 C 0.55969(15) 0.19724(12) 0.16904(9) 0.0359 1.0000 Uani . . . . . .
C27 C 0.5225(2) 0.18961(17) 0.07960(12) 0.0518 1.0000 Uani . . . . . .
C28 C 0.5910(3) 0.0891(2) 0.05176(16) 0.0700 1.0000 Uani . . . . . .
C29 C 0.6879(3) -0.0004(2) 0.1141(2) 0.0829 1.0000 Uani . . . . . .
C30 C 0.7170(3) 0.01384(19) 0.20144(17) 0.0776 1.0000 Uani . . . . . .
C31 C 0.75450(11) 0.41591(11) 0.16585(8) 0.0266 1.0000 Uani . . . . . .
C32 C 0.72895(13) 0.44265(13) 0.06733(9) 0.0319 1.0000 Uani . . . . . .
C33 C 0.83004(13) 0.40544(13) 0.00887(9) 0.0334 1.0000 Uani . . . . . .
C34 C 0.95999(13) 0.34231(11) 0.04967(9) 0.0302 1.0000 Uani . . . . . .
C35 C 1.06846(14) 0.30337(13) -0.00881(10) 0.0357 1.0000 Uani . . . . . .
C36 C 0.98778(14) 0.31580(14) 0.14772(10) 0.0376 1.0000 Uani . . . . . .
C37 C 0.88537(13) 0.35185(13) 0.20516(9) 0.0355 1.0000 Uani . . . . . .
H1 H 0.5250 0.5956 0.3904 0.0548 1.0000 Uiso R . . . . .
H21 H 0.3043 0.5046 0.2615 0.0268 1.0000 Uiso R . . . . .
H31 H 0.5236 0.3822 0.4042 0.0268 1.0000 Uiso R . . . . .
H41 H 0.6297 0.2631 0.3101 0.0283 1.0000 Uiso R . . . . .
H51 H 0.6972 0.4589 0.2863 0.0304 1.0000 Uiso R . . . . .
H61 H 0.4926 0.5771 0.1361 0.0318 1.0000 Uiso R . . . . .
H62 H 0.6059 0.6480 0.1622 0.0317 1.0000 Uiso R . . . . .
H81 H 0.4384 0.8476 0.2902 0.0640 1.0000 Uiso R . . . . .
H91 H 0.2768 1.0327 0.2211 0.0823 1.0000 Uiso R . . . . .
H101 H 0.0973 1.0268 0.1151 0.0712 1.0000 Uiso R . . . . .
H111 H 0.1006 0.8448 0.0750 0.0613 1.0000 Uiso R . . . . .
H141 H 0.1196 0.6604 0.4894 0.0478 1.0000 Uiso R . . . . .
H151 H -0.1186 0.7285 0.4689 0.0608 1.0000 Uiso R . . . . .
H161 H -0.2362 0.6911 0.3468 0.0542 1.0000 Uiso R . . . . .
H171 H -0.1106 0.5914 0.2463 0.0511 1.0000 Uiso R . . . . .
H191 H 0.2332 0.3127 0.2946 0.0397 1.0000 Uiso R . . . . .
H201 H 0.1292 0.1360 0.3641 0.0431 1.0000 Uiso R . . . . .
H231 H 0.3956 0.0206 0.5953 0.0370 1.0000 Uiso R . . . . .
H241 H 0.5019 0.1959 0.5241 0.0333 1.0000 Uiso R . . . . .
H271 H 0.4503 0.2507 0.0380 0.0695 1.0000 Uiso R . . . . .
H281 H 0.5666 0.0800 -0.0108 0.0929 1.0000 Uiso R . . . . .
H291 H 0.7314 -0.0726 0.0952 0.1073 1.0000 Uiso R . . . . .
H301 H 0.7871 -0.0451 0.2458 0.0934 1.0000 Uiso R . . . . .
H321 H 0.6442 0.4851 0.0403 0.0370 1.0000 Uiso R . . . . .
H331 H 0.8101 0.4219 -0.0581 0.0387 1.0000 Uiso R . . . . .
H361 H 1.0756 0.2767 0.1754 0.0435 1.0000 Uiso R . . . . .
H371 H 0.9026 0.3327 0.2703 0.0400 1.0000 Uiso R . . . . .

loop_
_atom_site_aniso_label
_atom_site_aniso_U_11
_atom_site_aniso_U_22
_atom_site_aniso_U_33
_atom_site_aniso_U_23
_atom_site_aniso_U_13
_atom_site_aniso_U_12
O1 0.0307(4) 0.0439(5) 0.0334(4) -0.0132(4) -0.0018(3) -0.0129(4)
O2 0.0281(4) 0.0675(7) 0.0325(5) -0.0240(5) -0.0032(3) 0.0008(4)
O3 0.0421(5) 0.0472(6) 0.0318(5) -0.0129(4) -0.0103(4) 0.0012(4)
N1 0.0385(6) 0.0293(5) 0.0494(7) -0.0062(5) -0.0110(5) -0.0004(4)
N2 0.0251(5) 0.0435(6) 0.0375(5) -0.0138(5) -0.0015(4) -0.0062(4)
N3 0.0650(9) 0.0463(8) 0.0568(8) -0.0002(6) -0.0023(7) -0.0252(7)
N4 0.0753(10) 0.0350(6) 0.0455(7) -0.0134(5) 0.0061(7) 0.0091(6)
N5 0.0495(7) 0.0491(7) 0.0512(7) -0.0211(6) 0.0181(6) -0.0036(6)
C1 0.0240(5) 0.0265(5) 0.0262(5) -0.0087(4) 0.0006(4) -0.0041(4)
C2 0.0210(4) 0.0253(5) 0.0226(5) -0.0068(4) 0.0002(4) -0.0023(4)
C3 0.0224(5) 0.0261(5) 0.0201(4) -0.0055(4) 0.0003(4) -0.0026(4)
C4 0.0239(5) 0.0254(5) 0.0216(5) -0.0052(4) 0.0004(4) 0.0003(4)
C5 0.0227(5) 0.0297(5) 0.0242(5) -0.0072(4) 0.0025(4) -0.0023(4)
C6 0.0260(5) 0.0274(5) 0.0268(5) -0.0059(4) 0.0046(4) -0.0032(4)
C7 0.0310(5) 0.0254(5) 0.0319(6) -0.0080(4) 0.0054(4) -0.0037(4)
C8 0.0681(10) 0.0351(7) 0.0541(9) -0.0202(7) -0.0053(8) -0.0023(7)
C9 0.0971(16) 0.0334(8) 0.0787(13) -0.0242(9) -0.0014(12) 0.0074(9)
C10 0.0647(11) 0.0336(8) 0.0738(12) -0.0044(8) 0.0003(9) 0.0152(7)
C11 0.0460(8) 0.0375(8) 0.0680(11) -0.0009(7) -0.0143(8) 0.0013(6)
C12 0.0223(5) 0.0306(5) 0.0265(5) -0.0102(4) 0.0016(4) -0.0038(4)
C13 0.0218(5) 0.0272(5) 0.0303(5) -0.0073(4) 0.0017(4) -0.0029(4)
C14 0.0315(6) 0.0440(7) 0.0465(7) -0.0233(6) 0.0029(5) -0.0010(5)
C15 0.0332(7) 0.0524(9) 0.0712(11) -0.0301(8) 0.0112(7) 0.0035(6)
C16 0.0220(6) 0.0476(8) 0.0699(10) -0.0132(7) 0.0016(6) -0.0012(5)
C17 0.0258(6) 0.0523(8) 0.0509(8) -0.0146(7) -0.0054(5) -0.0087(5)
C18 0.0243(5) 0.0266(5) 0.0227(5) -0.0071(4) 0.0026(4) -0.0027(4)
C19 0.0351(6) 0.0359(6) 0.0264(5) -0.0023(5) -0.0043(5) -0.0102(5)
C20 0.0366(6) 0.0391(7) 0.0327(6) -0.0075(5) -0.0011(5) -0.0140(5)
C21 0.0344(6) 0.0275(6) 0.0335(6) -0.0074(5) 0.0079(5) -0.0059(4)
C22 0.0443(7) 0.0344(7) 0.0413(7) -0.0050(6) 0.0033(6) -0.0104(6)
C23 0.0342(6) 0.0284(6) 0.0281(5) -0.0005(4) 0.0029(5) -0.0005(5)
C24 0.0272(5) 0.0309(6) 0.0251(5) -0.0054(4) -0.0008(4) -0.0012(4)
C25 0.0342(6) 0.0292(5) 0.0227(5) -0.0069(4) 0.0039(4) -0.0068(4)
C26 0.0492(7) 0.0299(6) 0.0316(6) -0.0115(5) 0.0113(5) -0.0128(5)
C27 0.0726(11) 0.0530(9) 0.0419(8) -0.0246(7) 0.0135(7) -0.0266(8)
C28 0.1053(17) 0.0652(12) 0.0631(11) -0.0427(10) 0.0316(12) -0.0391(12)
C29 0.123(2) 0.0516(11) 0.0915(16) -0.0475(12) 0.0423(15) -0.0187(12)
C30 0.1072(18) 0.0410(9) 0.0757(13) -0.0215(9) 0.0164(12) 0.0150(10)
C31 0.0242(5) 0.0276(5) 0.0257(5) -0.0060(4) 0.0036(4) -0.0031(4)
C32 0.0266(5) 0.0382(6) 0.0272(5) -0.0077(5) -0.0002(4) -0.0007(5)
C33 0.0348(6) 0.0388(7) 0.0246(5) -0.0088(5) 0.0029(4) -0.0039(5)
C34 0.0308(6) 0.0284(6) 0.0310(6) -0.0098(5) 0.0075(4) -0.0038(4)
C35 0.0372(6) 0.0331(6) 0.0368(6) -0.0118(5) 0.0090(5) -0.0053(5)
C36 0.0288(6) 0.0447(7) 0.0348(6) -0.0127(5) 0.0002(5) 0.0064(5)
C37 0.0314(6) 0.0440(7) 0.0256(5) -0.0097(5) -0.0007(4) 0.0056(5)

loop_
_atom_type_symbol
_atom_type_scat_dispersion_real
_atom_type_scat_dispersion_imag
_atom_type_scat_Cromer_Mann_a1
_atom_type_scat_Cromer_Mann_b1
_atom_type_scat_Cromer_Mann_a2
_atom_type_scat_Cromer_Mann_b2
_atom_type_scat_Cromer_Mann_a3
_atom_type_scat_Cromer_Mann_b3
_atom_type_scat_Cromer_Mann_a4
_atom_type_scat_Cromer_Mann_b4
_atom_type_scat_Cromer_Mann_c
_atom_type_scat_source
C 0.0033 0.0016 2.3100 20.8439 1.0200 10.2075 1.5886 0.5687 0.8650 51.6512 0.2156 'International Tables Vol C 4.2.6.8 and 6.1.1.4'
H 0.0000 0.0000 0.4930 10.5109 0.3229 26.1257 0.1402 3.1424 0.0408 57.7998 0.0030 'International Tables Vol C 4.2.6.8 and 6.1.1.4'
N 0.0061 0.0033 12.2126 0.0057 3.1322 9.8933 2.0125 28.9975 1.1663 0.5826 -11.5290 'International Tables Vol C 4.2.6.8 and 6.1.1.4'
O 0.0106 0.0060 3.0485 13.2771 2.2868 5.7011 1.5463 0.3239 0.8670 32.9089 0.2508 'International Tables Vol C 4.2.6.8 and 6.1.1.4'

loop_
_geom_angle_atom_site_label_1
_geom_angle_site_symmetry_1
_geom_angle_atom_site_label_2
_geom_angle_site_symmetry_2
_geom_angle_atom_site_label_3
_geom_angle_site_symmetry_3
_geom_angle
_geom_angle_publ_flag
C1 . O1 . H1 . 111.5 no
C7 . N1 . C11 . 117.81(13) yes
C13 . N2 . C17 . 116.25(12) yes
C26 . N4 . C30 . 116.41(17) yes
O1 . C1 . C2 . 112.20(9) yes
O1 . C1 . C6 . 106.94(9) yes
C2 . C1 . C6 . 109.49(9) yes
O1 . C1 . C7 . 108.90(9) yes
C2 . C1 . C7 . 108.80(9) yes
C6 . C1 . C7 . 110.51(9) yes
C1 . C2 . C3 . 111.54(8) yes
C1 . C2 . C12 . 108.19(9) yes
C3 . C2 . C12 . 109.36(9) yes
C1 . C2 . H21 . 109.2 no
C3 . C2 . H21 . 109.5 no
C12 . C2 . H21 . 109.1 no
C2 . C3 . C4 . 113.03(9) yes
C2 . C3 . C18 . 112.94(9) yes
C4 . C3 . C18 . 111.00(9) yes
C2 . C3 . H31 . 106.2 no
C4 . C3 . H31 . 106.2 no
C18 . C3 . H31 . 106.9 no
C3 . C4 . C5 . 109.20(9) yes
C3 . C4 . C25 . 114.85(9) yes
C5 . C4 . C25 . 109.88(9) yes
C3 . C4 . H41 . 109.3 no
C5 . C4 . H41 . 107.8 no
C25 . C4 . H41 . 105.5 no
C4 . C5 . C6 . 111.42(9) yes
C4 . C5 . C31 . 111.24(9) yes
C6 . C5 . C31 . 114.83(9) yes
C4 . C5 . H51 . 106.2 no
C6 . C5 . H51 . 106.8 no
C31 . C5 . H51 . 105.7 no
C1 . C6 . C5 . 110.65(9) yes
C1 . C6 . H61 . 110.1 no
C5 . C6 . H61 . 111.2 no
C1 . C6 . H62 . 107.8 no
C5 . C6 . H62 . 109.3 no
H61 . C6 . H62 . 107.7 no
C1 . C7 . N1 . 115.85(10) yes
C1 . C7 . C8 . 121.61(12) yes
N1 . C7 . C8 . 122.54(13) yes
C7 . C8 . C9 . 118.23(17) yes
C7 . C8 . H81 . 120.6 no
C9 . C8 . H81 . 121.2 no
C8 . C9 . C10 . 119.44(17) yes
C8 . C9 . H91 . 118.5 no
C10 . C9 . H91 . 122.1 no
C9 . C10 . C11 . 118.16(15) yes
C9 . C10 . H101 . 123.0 no
C11 . C10 . H101 . 118.8 no
C10 . C11 . N1 . 123.65(17) yes
C10 . C11 . H111 . 118.4 no
N1 . C11 . H111 . 118.0 no
C2 . C12 . O2 . 120.52(10) yes
C2 . C12 . C13 . 119.79(10) yes
O2 . C12 . C13 . 119.65(10) yes
C12 . C13 . N2 . 116.94(10) yes
C12 . C13 . C14 . 118.76(11) yes
N2 . C13 . C14 . 124.30(11) yes
C13 . C14 . C15 . 117.77(14) yes
C13 . C14 . H141 . 120.7 no
C15 . C14 . H141 . 121.5 no
C14 . C15 . C16 . 119.10(14) yes
C14 . C15 . H151 . 119.7 no
C16 . C15 . H151 . 121.2 no
C15 . C16 . C17 . 118.98(13) yes
C15 . C16 . H161 . 120.4 no
C17 . C16 . H161 . 120.6 no
C16 . C17 . N2 . 123.59(14) yes
C16 . C17 . H171 . 119.3 no
N2 . C17 . H171 . 117.1 no
C3 . C18 . C19 . 122.46(10) yes
C3 . C18 . C24 . 119.18(10) yes
C19 . C18 . C24 . 118.33(11) yes
C18 . C19 . C20 . 120.73(11) yes
C18 . C19 . H191 . 119.1 no
C20 . C19 . H191 . 120.1 no
C19 . C20 . C21 . 119.88(12) yes
C19 . C20 . H201 . 119.7 no
C21 . C20 . H201 . 120.4 no
C20 . C21 . C22 . 119.75(12) yes
C20 . C21 . C23 . 120.15(11) yes
C22 . C21 . C23 . 120.10(12) yes
C21 . C22 . N3 . 178.36(17) yes
C21 . C23 . C24 . 119.56(11) yes
C21 . C23 . H231 . 120.3 no
C24 . C23 . H231 . 120.1 no
C18 . C24 . C23 . 121.24(11) yes
C18 . C24 . H241 . 119.8 no
C23 . C24 . H241 . 119.0 no
C4 . C25 . O3 . 122.70(11) yes
C4 . C25 . C26 . 118.16(11) yes
O3 . C25 . C26 . 119.06(12) yes
C25 . C26 . N4 . 117.40(12) yes
C25 . C26 . C27 . 118.66(14) yes
N4 . C26 . C27 . 123.88(14) yes
C26 . C27 . C28 . 118.01(19) yes
C26 . C27 . H271 . 122.3 no
C28 . C27 . H271 . 119.7 no
C27 . C28 . C29 . 118.75(19) yes
C27 . C28 . H281 . 120.3 no
C29 . C28 . H281 . 120.9 no
C28 . C29 . C30 . 119.37(18) yes
C28 . C29 . H291 . 117.9 no
C30 . C29 . H291 . 122.7 no
C29 . C30 . N4 . 123.5(2) yes
C29 . C30 . H301 . 121.6 no
N4 . C30 . H301 . 114.8 no
C5 . C31 . C32 . 123.14(10) yes
C5 . C31 . C37 . 118.39(10) yes
C32 . C31 . C37 . 118.46(11) yes
C31 . C32 . C33 . 121.32(11) yes
C31 . C32 . H321 . 119.6 no
C33 . C32 . H321 . 119.1 no
C32 . C33 . C34 . 119.14(11) yes
C32 . C33 . H331 . 120.4 no
C34 . C33 . H331 . 120.5 no
C33 . C34 . C35 . 120.87(12) yes
C33 . C34 . C36 . 120.35(11) yes
C35 . C34 . C36 . 118.78(12) yes
C34 . C35 . N5 . 177.64(15) yes
C34 . C36 . C37 . 119.78(12) yes
C34 . C36 . H361 . 121.1 no
C37 . C36 . H361 . 119.1 no
C31 . C37 . C36 . 120.94(12) yes
C31 . C37 . H371 . 119.0 no
C36 . C37 . H371 . 120.1 no

loop_
_geom_bond_atom_site_label_1
_geom_bond_site_symmetry_1
_geom_bond_atom_site_label_2
_geom_bond_site_symmetry_2
_geom_bond_distance
_geom_bond_publ_flag
O1 . C1 . 1.4222(14) yes
O1 . H1 . 0.814 no
O2 . C12 . 1.2180(14) yes
O3 . C25 . 1.2130(15) yes
N1 . C7 . 1.3286(17) yes
N1 . C11 . 1.3391(18) yes
N2 . C13 . 1.3360(16) yes
N2 . C17 . 1.3389(16) yes
N3 . C22 . 1.1396(19) yes
N4 . C26 . 1.329(2) yes
N4 . C30 . 1.340(2) yes
N5 . C35 . 1.1388(17) yes
C1 . C2 . 1.5570(15) yes
C1 . C6 . 1.5374(16) yes
C1 . C7 . 1.5266(16) yes
C2 . C3 . 1.5383(15) yes
C2 . C12 . 1.5202(15) yes
C2 . H21 . 1.004 no
C3 . C4 . 1.5484(15) yes
C3 . C18 . 1.5142(15) yes
C3 . H31 . 0.988 no
C4 . C5 . 1.5585(16) yes
C4 . C25 . 1.5194(16) yes
C4 . H41 . 0.982 no
C5 . C6 . 1.5306(16) yes
C5 . C31 . 1.5168(15) yes
C5 . H51 . 0.969 no
C6 . H61 . 0.965 no
C6 . H62 . 1.000 no
C7 . C8 . 1.3886(19) yes
C8 . C9 . 1.387(2) yes
C8 . H81 . 0.954 no
C9 . C10 . 1.372(3) yes
C9 . H91 . 0.944 no
C10 . C11 . 1.371(3) yes
C10 . H101 . 0.948 no
C11 . H111 . 0.967 no
C12 . C13 . 1.4923(15) yes
C13 . C14 . 1.3840(17) yes
C14 . C15 . 1.385(2) yes
C14 . H141 . 0.921 no
C15 . C16 . 1.366(2) yes
C15 . H151 . 0.926 no
C16 . C17 . 1.381(2) yes
C16 . H161 . 0.943 no
C17 . H171 . 0.947 no
C18 . C19 . 1.3996(16) yes
C18 . C24 . 1.3946(15) yes
C19 . C20 . 1.3846(18) yes
C19 . H191 . 0.945 no
C20 . C21 . 1.3916(18) yes
C20 . H201 . 0.921 no
C21 . C22 . 1.4435(18) yes
C21 . C23 . 1.3873(19) yes
C23 . C24 . 1.3854(17) yes
C23 . H231 . 0.956 no
C24 . H241 . 0.940 no
C25 . C26 . 1.5019(17) yes
C26 . C27 . 1.394(2) yes
C27 . C28 . 1.378(3) yes
C27 . H271 . 0.962 no
C28 . C29 . 1.366(4) yes
C28 . H281 . 0.989 no
C29 . C30 . 1.374(3) yes
C29 . H291 . 0.965 no
C30 . H301 . 0.959 no
C31 . C32 . 1.3907(16) yes
C31 . C37 . 1.3944(16) yes
C32 . C33 . 1.3898(17) yes
C32 . H321 . 0.912 no
C33 . C34 . 1.3906(18) yes
C33 . H331 . 0.952 no
C34 . C35 . 1.4449(17) yes
C34 . C36 . 1.3883(18) yes
C36 . C37 . 1.3834(17) yes
C36 . H361 . 0.932 no
C37 . H371 . 0.918 no

loop_
_geom_hbond_atom_site_label_D
_geom_hbond_site_symmetry_D
_geom_hbond_atom_site_label_H
_geom_hbond_site_symmetry_H
_geom_hbond_atom_site_label_A
_geom_hbond_site_symmetry_A
_geom_hbond_angle_DHA
_geom_hbond_distance_DH
_geom_hbond_distance_HA
_geom_hbond_distance_DA
_geom_hbond_publ_flag
O1 . H1 . O2 . 140 0.81 2.15 2.820(2) yes

loop_
_cod_related_entry_id
_cod_related_entry_database
_cod_related_entry_code
1 ChemSpider 25940831
